data_4061686
loop_
_publ_author_name
'Esteruelas, M. A.'
'L\'opez, A. M. L.'
'Mateo, A. C.'
'O\~nate, E.'

_publ_section_title
;
New Titanium Complexes Containing a Cyclopentadienyl Ligand with a Pendant
Aminoalkyl Substituent: Preparation, Behavior of the Amino Group, and Catalytic
Hydroamination of Alkynes
;
_journal_name_full Organometallics
_journal_paper_doi 10.1021/om050542v
_journal_year 2005
_chemical_formula_sum 'C10 H17 Cl2 N Ti'
_chemical_formula_weight 270.05
_space_group_IT_number 19
_symmetry_cell_setting orthorhombic
_symmetry_space_group_name_Hall 'P 2ac 2ab'
_symmetry_space_group_name_H-M 'P 21 21 21'
_cell_angle_alpha 90.00
_cell_angle_beta 90.00
_cell_angle_gamma 90.00
_cell_formula_units_Z 4
_cell_length_a 8.8802(6)
_cell_length_b 9.1973(7)
_cell_length_c 15.0299(11)
_cell_measurement_temperature 100(2)
_cell_volume 1227.55(15)
_diffrn_ambient_temperature 100(2)
_exptl_crystal_density_diffrn 1.461
_cod_database_code 4061686

loop_
_symmetry_equiv_pos_as_xyz
'x, y, z'
'-x+1/2, -y, z+1/2'
'-x, y+1/2, -z+1/2'
'x+1/2, -y+1/2, -z'

loop_
_atom_site_label
_atom_site_type_symbol
_atom_site_fract_x
_atom_site_fract_y
_atom_site_fract_z
_atom_site_U_iso_or_equiv
_atom_site_adp_type
_atom_site_occupancy
_atom_site_symmetry_multiplicity
_atom_site_calc_flag
_atom_site_refinement_flags
_atom_site_disorder_assembly
_atom_site_disorder_group
Ti Ti 0.21403(4) 0.96443(5) 0.12540(3) 0.01863(11) Uani 1 1 d . . .
Cl1 Cl 0.18669(8) 1.19345(8) 0.18476(5) 0.0369(2) Uani 1 1 d . . .
Cl2 Cl 0.16895(8) 0.90286(8) -0.02114(4) 0.03108(18) Uani 1 1 d . . .
N1 N 0.4422(2) 1.0682(2) 0.06016(14) 0.0213(5) Uani 1 1 d . . .
C1 C -0.0263(3) 0.9517(4) 0.1366(2) 0.0331(7) Uani 1 1 d . . .
H1A H -0.065(3) 0.976(3) 0.1954(16) 0.040 Uiso 1 1 d . . .
H1B H -0.057(3) 1.020(3) 0.0949(16) 0.040 Uiso 1 1 d . . .
H1C H -0.069(3) 0.857(3) 0.1138(17) 0.040 Uiso 1 1 d . . .
C2 C 0.5512(3) 1.0780(3) 0.1352(2) 0.0273(7) Uani 1 1 d . . .
H2A H 0.639(3) 1.114(3) 0.1119(15) 0.033 Uiso 1 1 d . . .
H2B H 0.502(3) 1.135(3) 0.1739(16) 0.033 Uiso 1 1 d . . .
C3 C 0.5730(3) 0.9299(3) 0.1779(2) 0.0270(7) Uani 1 1 d . . .
H3A H 0.622(2) 0.949(3) 0.2341(16) 0.032 Uiso 1 1 d . . .
H3B H 0.630(3) 0.872(3) 0.1437(16) 0.032 Uiso 1 1 d . . .
C4 C 0.4231(3) 0.8611(3) 0.19691(17) 0.0206(6) Uani 1 1 d . . .
C5 C 0.3202(3) 0.9046(3) 0.26326(16) 0.0249(6) Uani 1 1 d . . .
H5 H 0.335(3) 0.975(2) 0.3028(16) 0.030 Uiso 1 1 d . . .
C6 C 0.1906(3) 0.8221(3) 0.25416(16) 0.0277(7) Uani 1 1 d . . .
H6 H 0.107(3) 0.828(3) 0.2865(16) 0.033 Uiso 1 1 d . . .
C7 C 0.2099(3) 0.7269(3) 0.18387(16) 0.0232(6) Uani 1 1 d . . .
H7 H 0.137(3) 0.671(3) 0.1603(14) 0.028 Uiso 1 1 d . . .
C8 C 0.3520(3) 0.7504(3) 0.14788(16) 0.0217(6) Uani 1 1 d . . .
H8 H 0.386(3) 0.707(3) 0.0999(14) 0.026 Uiso 1 1 d . . .
C9 C 0.5125(3) 0.9795(4) -0.01090(19) 0.0297(7) Uani 1 1 d . . .
H9A H 0.455(3) 0.987(3) -0.0578(17) 0.036 Uiso 1 1 d . . .
H9B H 0.615(3) 1.016(3) -0.0208(16) 0.036 Uiso 1 1 d . . .
H9C H 0.522(3) 0.878(3) 0.0114(16) 0.036 Uiso 1 1 d . . .
C10 C 0.4208(3) 1.2156(3) 0.0226(2) 0.0323(7) Uani 1 1 d . . .
H10A H 0.335(3) 1.212(3) -0.0252(16) 0.039 Uiso 1 1 d . . .
H10B H 0.515(3) 1.244(3) -0.0050(17) 0.039 Uiso 1 1 d . . .
H10C H 0.388(3) 1.279(3) 0.0685(16) 0.039 Uiso 1 1 d . . .

loop_
_atom_site_aniso_label
_atom_site_aniso_U_11
_atom_site_aniso_U_22
_atom_site_aniso_U_33
_atom_site_aniso_U_23
_atom_site_aniso_U_13
_atom_site_aniso_U_12
Ti 0.0152(2) 0.0220(3) 0.0187(2) 0.0010(2) -0.0001(2) -0.0004(2)
Cl1 0.0292(5) 0.0349(4) 0.0464(4) -0.0101(4) 0.0040(4) 0.0038(3)
Cl2 0.0369(4) 0.0363(4) 0.0201(3) 0.0027(3) -0.0073(3) -0.0111(3)
N1 0.0185(12) 0.0206(14) 0.0246(12) 0.0030(10) -0.0005(9) -0.0001(10)
C1 0.0198(14) 0.0349(19) 0.045(2) 0.0035(19) 0.0019(14) 0.0018(14)
C2 0.0160(14) 0.0290(18) 0.0367(18) -0.0026(14) 0.0004(13) -0.0062(12)
C3 0.0182(15) 0.0329(19) 0.0298(16) 0.0003(14) -0.0026(13) 0.0025(13)
C4 0.0190(14) 0.0232(15) 0.0197(14) 0.0018(12) -0.0043(12) 0.0023(12)
C5 0.0276(16) 0.0304(15) 0.0167(14) -0.0019(12) -0.0025(12) -0.0008(14)
C6 0.0235(17) 0.0392(17) 0.0204(14) 0.0107(13) 0.0037(13) 0.0033(15)
C7 0.0263(16) 0.0221(15) 0.0211(14) 0.0051(12) -0.0071(14) -0.0052(13)
C8 0.0267(16) 0.0220(15) 0.0164(15) 0.0017(11) 0.0015(11) 0.0042(12)
C9 0.0262(16) 0.0357(19) 0.0271(17) 0.0007(16) 0.0074(13) 0.0031(15)
C10 0.0289(17) 0.0240(17) 0.044(2) 0.0096(15) 0.0073(16) 0.0001(15)

loop_
_geom_bond_atom_site_label_1
_geom_bond_atom_site_label_2
_geom_bond_distance
_geom_bond_site_symmetry_2
_geom_bond_publ_flag
Ti C1 2.144(3) . ?
Ti Cl1 2.3004(8) . ?
Ti Cl2 2.3091(8) . ?
Ti C5 2.342(3) . ?
Ti C8 2.343(3) . ?
Ti C6 2.346(3) . ?
Ti C4 2.346(2) . ?
Ti C7 2.355(2) . ?
Ti N1 2.445(2) . ?
N1 C10 1.480(3) . ?
N1 C9 1.482(3) . ?
N1 C2 1.489(3) . ?
C1 H1A 0.98(3) . ?
C1 H1B 0.92(2) . ?
C1 H1C 1.01(3) . ?
C2 C3 1.518(4) . ?
C2 H2A 0.92(2) . ?
C2 H2B 0.90(2) . ?
C3 C4 1.502(4) . ?
C3 H3A 0.96(2) . ?
C3 H3B 0.89(2) . ?
C4 C8 1.406(3) . ?
C4 C5 1.411(3) . ?
C5 C6 1.386(4) . ?
C5 H5 0.89(2) . ?
C6 C7 1.383(3) . ?
C6 H6 0.89(2) . ?
C7 C8 1.390(4) . ?
C7 H7 0.90(2) . ?
C8 H8 0.88(2) . ?
C9 H9A 0.87(2) . ?
C9 H9B 0.98(2) . ?
C9 H9C 0.99(2) . ?
C10 H10A 1.05(2) . ?
C10 H10B 0.97(3) . ?
C10 H10C 0.95(2) . ?
